data_7021938
loop_
_publ_author_name
'Stokes, Francesca A.'
'Vincent, Mark A.'
'Hillier, Ian H.'
'Ronson, Tanya K.'
'Steiner, Alexander'
'Wheatley, Andrew E. H.'
'Wood, Paul T.'
'Wright, Dominic S.'

_publ_section_title
;
 Reactions of Cp2M (M = Ni, V) with dilithium diamido-aryl reagents;
 retention and oxidation of the transition metal ions.
;
_journal_issue 38
_journal_name_full 'Dalton transactions (Cambridge, England : 2003)'
_journal_page_first 13923
_journal_page_last 13930
_journal_paper_doi 10.1039/c3dt51632f
_journal_volume 42
_journal_year 2013
_chemical_formula_moiety 'C36 H48 Li2 N4 Ni O4, 0.667(C7 H8)'
_chemical_formula_sum 'C40.67 H53.33 Li2 N4 Ni O4'
_chemical_formula_weight 734.80
_chemical_name_systematic
; 
 ? 
;
_space_group_IT_number 147
_symmetry_cell_setting trigonal
_symmetry_space_group_name_Hall '-P 3'
_symmetry_space_group_name_H-M 'P -3'
_atom_sites_solution_hydrogens geom
_atom_sites_solution_primary direct
_atom_sites_solution_secondary difmap
_audit_creation_method SHELXL-97
_cell_angle_alpha 90.00
_cell_angle_beta 90.00
_cell_angle_gamma 120.00
_cell_formula_units_Z 3
_cell_length_a 20.0120(6)
_cell_length_b 20.0120(6)
_cell_length_c 8.1348(2)
_cell_measurement_temperature 120(2)
_cell_volume 2821.36(14)
_computing_cell_refinement 'HKL Scalepack (Otwinowski & Minor 1997)'
_computing_data_collection 'Collect (Nonius B.V. 1998)'
_computing_data_reduction
;
 HKL Denzo and Scalepack (Otwinowski & Minor 1997)
;
_computing_publication_material 'SHELXL-97 (Sheldrick 2008)'
_computing_structure_refinement 'SHELXL-97 (Sheldrick 2008)'
_computing_structure_solution 'SHELXS-97 (Sheldrick 2008)'
_diffrn_ambient_temperature 120(2)
_diffrn_measured_fraction_theta_full 0.998
_diffrn_measured_fraction_theta_max 0.998
_diffrn_measurement_device_type 'Nonius Kappa CCD'
_diffrn_measurement_method 'Thin slice \w and \f scans'
_diffrn_radiation_monochromator graphite
_diffrn_radiation_source 'fine-focus sealed tube'
_diffrn_radiation_type MoK\a
_diffrn_radiation_wavelength 0.71070
_diffrn_reflns_av_R_equivalents 0.0532
_diffrn_reflns_av_sigmaI/netI 0.0677
_diffrn_reflns_limit_h_max 18
_diffrn_reflns_limit_h_min -23
_diffrn_reflns_limit_k_max 23
_diffrn_reflns_limit_k_min -22
_diffrn_reflns_limit_l_max 9
_diffrn_reflns_limit_l_min -9
_diffrn_reflns_number 15927
_diffrn_reflns_theta_full 25.02
_diffrn_reflns_theta_max 25.02
_diffrn_reflns_theta_min 3.11
_exptl_absorpt_coefficient_mu 0.562
_exptl_absorpt_correction_T_max 0.9617
_exptl_absorpt_correction_T_min 0.8723
_exptl_absorpt_correction_type multi-scan
_exptl_absorpt_process_details
;
multi-scan from symmetry-related measurements 
 Sortav (Blessing 1995)
;
_exptl_crystal_colour orange-red
_exptl_crystal_density_diffrn 1.297
_exptl_crystal_density_method 'not measured'
_exptl_crystal_description plate
_exptl_crystal_F_000 1174
_exptl_crystal_size_max 0.25
_exptl_crystal_size_mid 0.23
_exptl_crystal_size_min 0.07
_refine_diff_density_max 0.547
_refine_diff_density_min -0.557
_refine_diff_density_rms 0.064
_refine_ls_extinction_method none
_refine_ls_goodness_of_fit_ref 1.029
_refine_ls_hydrogen_treatment mixed
_refine_ls_matrix_type full
_refine_ls_number_parameters 242
_refine_ls_number_reflns 3334
_refine_ls_number_restraints 18
_refine_ls_restrained_S_all 1.057
_refine_ls_R_factor_all 0.0652
_refine_ls_R_factor_gt 0.0431
_refine_ls_shift/su_max 0.005
_refine_ls_shift/su_mean 0.000
_refine_ls_structure_factor_coef Fsqd
_refine_ls_weighting_details 'calc w=1/[\s^2^(Fo^2^)+(0.0610P)^2^+0.0000P] where P=(Fo^2^+2Fc^2^)/3'
_refine_ls_weighting_scheme calc
_refine_ls_wR_factor_gt 0.1098
_refine_ls_wR_factor_ref 0.1135
_reflns_number_gt 2164
_reflns_number_total 3334
_reflns_threshold_expression >2sigma(I)
_cod_data_source_file c3dt51632f.txt
_cod_data_source_block dw1253
_cod_original_sg_symbol_H-M P-3
_cod_database_code 7021938

loop_
_symmetry_equiv_pos_as_xyz
'x, y, z'
'-y, x-y, z'
'-x+y, -x, z'
'-x, -y, -z'
'y, -x+y, -z'
'x-y, x, -z'

loop_
_atom_site_label
_atom_site_type_symbol
_atom_site_fract_x
_atom_site_fract_y
_atom_site_fract_z
_atom_site_U_iso_or_equiv
_atom_site_adp_type
_atom_site_occupancy
_atom_site_symmetry_multiplicity
_atom_site_calc_flag
_atom_site_refinement_flags
_atom_site_disorder_assembly
_atom_site_disorder_group
Ni1 Ni 1.0000 0.5000 0.5000 0.02781(19) Uani 1 2 d S . .
Li1 Li 1.0102(3) 0.5884(3) 0.7368(6) 0.0398(12) Uani 1 1 d . . .
N1 N 0.97119(15) 0.57592(14) 0.4954(3) 0.0311(6) Uani 1 1 d . . .
H1 H 0.9262(14) 0.5600(13) 0.474(3) 0.010(7) Uiso 1 1 d . . .
N2 N 1.09271(13) 0.57716(14) 0.5989(3) 0.0300(6) Uani 1 1 d . . .
H2 H 1.1205(16) 0.5566(15) 0.637(3) 0.033(8) Uiso 1 1 d . . .
C1 C 1.01753(16) 0.64960(16) 0.4338(3) 0.0284(7) Uani 1 1 d . . .
C2 C 1.10048(15) 0.68601(15) 0.4449(3) 0.0267(7) Uani 1 1 d . . .
C3 C 1.13703(15) 0.64834(15) 0.5230(3) 0.0276(7) Uani 1 1 d . . .
C4 C 1.21775(16) 0.68639(16) 0.5251(3) 0.0312(7) Uani 1 1 d . . .
H4 H 1.2430 0.6624 0.5765 0.037 Uiso 1 1 calc R . .
C5 C 1.26181(17) 0.75891(17) 0.4532(3) 0.0359(7) Uani 1 1 d . . .
H5 H 1.3165 0.7826 0.4535 0.043 Uiso 1 1 calc R . .
C6 C 1.22816(17) 0.79635(17) 0.3826(3) 0.0350(7) Uani 1 1 d . . .
H6 H 1.2594 0.8459 0.3354 0.042 Uiso 1 1 calc R . .
C7 C 1.14670(16) 0.76165(16) 0.3793(3) 0.0306(7) Uani 1 1 d . . .
C8 C 1.11107(18) 0.80076(17) 0.3114(3) 0.0379(8) Uani 1 1 d . . .
H8 H 1.1420 0.8515 0.2692 0.046 Uiso 1 1 calc R . .
C9 C 1.03231(19) 0.76645(17) 0.3057(3) 0.0400(8) Uani 1 1 d . . .
H9 H 1.0089 0.7938 0.2615 0.048 Uiso 1 1 calc R . .
C10 C 0.98621(17) 0.69137(17) 0.3647(3) 0.0359(7) Uani 1 1 d . . .
H10 H 0.9317 0.6681 0.3573 0.043 Uiso 1 1 calc R . .
O1 O 0.93529(11) 0.51829(11) 0.8943(2) 0.0378(5) Uani 1 1 d . . .
C11 C 0.91250(19) 0.53912(19) 1.0444(3) 0.0466(8) Uani 1 1 d . . .
H11A H 0.9281 0.5945 1.0447 0.056 Uiso 1 1 calc R . .
H11B H 0.9356 0.5281 1.1410 0.056 Uiso 1 1 calc R . .
C12 C 0.82547(19) 0.4888(2) 1.0451(4) 0.0549(10) Uani 1 1 d . . .
H12A H 0.8010 0.5118 0.9774 0.066 Uiso 1 1 calc R . .
H12B H 0.8047 0.4807 1.1583 0.066 Uiso 1 1 calc R . .
C13 C 0.81292(19) 0.4139(2) 0.9706(4) 0.0607(10) Uani 1 1 d . . .
H13A H 0.8077 0.3770 1.0575 0.073 Uiso 1 1 calc R . .
H13B H 0.7660 0.3899 0.9012 0.073 Uiso 1 1 calc R . .
C14 C 0.88373(19) 0.43712(19) 0.8690(4) 0.0517(9) Uani 1 1 d . . .
H14A H 0.9088 0.4074 0.9030 0.062 Uiso 1 1 calc R . .
H14B H 0.8698 0.4266 0.7513 0.062 Uiso 1 1 calc R . .
O2 O 1.04596(11) 0.68779(11) 0.8372(2) 0.0395(5) Uani 1 1 d . . .
C21 C 1.0109(2) 0.7341(2) 0.8114(4) 0.0602(10) Uani 1 1 d . . .
H21A H 0.9774 0.7298 0.9052 0.072 Uiso 1 1 calc R . .
H21B H 0.9799 0.7189 0.7093 0.072 Uiso 1 1 calc R . .
C22 C 1.0800(4) 0.8159(3) 0.7977(8) 0.1152(18) Uani 1 1 d U . .
H22A H 1.0872 0.8333 0.6819 0.138 Uiso 1 1 calc R . .
H22B H 1.0710 0.8518 0.8648 0.138 Uiso 1 1 calc R . .
C23 C 1.1435(3) 0.8153(3) 0.8516(7) 0.137(3) Uani 1 1 d . . .
H23A H 1.1645 0.8488 0.9496 0.164 Uiso 1 1 calc R . .
H23B H 1.1836 0.8356 0.7649 0.164 Uiso 1 1 calc R . .
C24 C 1.1234(2) 0.7379(3) 0.8925(4) 0.0676(12) Uani 1 1 d . . .
H24A H 1.1269 0.7328 1.0128 0.081 Uiso 1 1 calc R . .
H24B H 1.1592 0.7242 0.8380 0.081 Uiso 1 1 calc R . .
C31 C 0.9691(12) 1.0093(11) 0.5160(18) 0.065(2) Uiso 0.17 1 d PGD A -1
C32 C 1.0479(11) 1.0608(15) 0.505(3) 0.065(2) Uiso 0.17 1 d PGD A -1
C33 C 1.0993(15) 1.033(2) 0.496(3) 0.065(2) Uiso 0.17 1 d PGD A -1
C34 C 1.072(2) 0.954(2) 0.497(3) 0.065(2) Uiso 0.17 1 d PGD A -1
C35 C 0.993(2) 0.9028(17) 0.508(3) 0.065(2) Uiso 0.17 1 d PGD A -1
C36 C 0.9417(17) 0.9303(12) 0.518(2) 0.065(2) Uiso 0.17 1 d PGD A -1
C37 C 0.9177(10) 1.0368(10) 0.525(2) 0.065(2) Uiso 0.17 1 d PD A -1
C41 C 0.9409(10) 0.9568(15) 1.002(4) 0.115(5) Uiso 0.17 1 d PGD B -1
C42 C 0.9991(9) 0.941(2) 0.959(5) 0.115(5) Uiso 0.17 1 d PGD B -1
C43 C 1.0758(9) 1.000(3) 0.964(6) 0.115(5) Uiso 0.17 1 d PGD B -1
C44 C 1.0943(13) 1.074(2) 1.013(6) 0.115(5) Uiso 0.17 1 d PGD B -1
C45 C 1.0362(19) 1.0892(16) 1.056(4) 0.115(5) Uiso 0.17 1 d PGD B -1
C46 C 0.9594(16) 1.0307(13) 1.050(4) 0.115(5) Uiso 0.17 1 d PGD B -1
C47 C 0.8642(9) 0.8983(13) 0.997(4) 0.115(5) Uiso 0.17 1 d PD B -1

loop_
_atom_site_aniso_label
_atom_site_aniso_U_11
_atom_site_aniso_U_22
_atom_site_aniso_U_33
_atom_site_aniso_U_23
_atom_site_aniso_U_13
_atom_site_aniso_U_12
Ni1 0.0216(3) 0.0262(3) 0.0316(3) -0.0012(2) 0.0016(2) 0.0090(3)
Li1 0.038(3) 0.043(3) 0.038(3) 0.005(2) 0.009(2) 0.020(3)
N1 0.0166(14) 0.0326(16) 0.0397(15) -0.0002(11) -0.0004(11) 0.0089(13)
N2 0.0276(14) 0.0304(15) 0.0308(13) 0.0019(10) -0.0019(11) 0.0134(13)
C1 0.0281(17) 0.0282(17) 0.0272(14) -0.0048(12) 0.0006(12) 0.0127(15)
C2 0.0277(17) 0.0283(17) 0.0227(14) -0.0059(12) -0.0005(12) 0.0130(14)
C3 0.0267(17) 0.0259(16) 0.0254(14) -0.0054(12) 0.0021(12) 0.0094(14)
C4 0.0266(17) 0.0293(17) 0.0364(16) -0.0059(13) -0.0037(13) 0.0129(15)
C5 0.0219(17) 0.0319(19) 0.0428(18) -0.0074(14) 0.0011(13) 0.0051(15)
C6 0.0326(19) 0.0259(17) 0.0374(17) 0.0008(13) 0.0023(13) 0.0077(15)
C7 0.0306(18) 0.0285(17) 0.0266(15) -0.0049(12) -0.0003(12) 0.0102(15)
C8 0.042(2) 0.0272(17) 0.0380(17) 0.0023(13) -0.0002(14) 0.0123(16)
C9 0.046(2) 0.0345(19) 0.0428(18) -0.0001(14) -0.0049(15) 0.0223(17)
C10 0.0301(18) 0.0348(19) 0.0415(17) -0.0008(14) -0.0036(14) 0.0152(16)
O1 0.0388(13) 0.0380(13) 0.0331(11) 0.0006(9) 0.0095(9) 0.0165(11)
C11 0.060(2) 0.044(2) 0.0352(17) -0.0010(15) 0.0133(15) 0.0259(19)
C12 0.052(2) 0.080(3) 0.047(2) 0.0145(18) 0.0154(17) 0.045(2)
C13 0.039(2) 0.062(3) 0.064(2) -0.0059(19) 0.0085(18) 0.012(2)
C14 0.050(2) 0.041(2) 0.052(2) -0.0037(16) 0.0120(16) 0.0133(19)
O2 0.0308(12) 0.0352(13) 0.0468(12) -0.0050(9) 0.0009(9) 0.0121(10)
C21 0.058(2) 0.075(3) 0.062(2) -0.0225(19) -0.0096(18) 0.044(2)
C22 0.144(4) 0.061(3) 0.140(4) -0.010(3) -0.025(3) 0.051(3)
C23 0.114(5) 0.085(4) 0.093(4) 0.026(3) -0.008(3) -0.039(4)
C24 0.042(2) 0.102(4) 0.058(2) -0.045(2) -0.0128(18) 0.036(2)

loop_
_atom_type_symbol
_atom_type_description
_atom_type_scat_dispersion_real
_atom_type_scat_dispersion_imag
_atom_type_scat_source
C C 0.0033 0.0016 'International Tables Vol C Tables 4.2.6.8 and 6.1.1.4'
H H 0.0000 0.0000 'International Tables Vol C Tables 4.2.6.8 and 6.1.1.4'
N N 0.0061 0.0033 'International Tables Vol C Tables 4.2.6.8 and 6.1.1.4'
Ni Ni 0.3393 1.1124 'International Tables Vol C Tables 4.2.6.8 and 6.1.1.4'
Li Li -0.0003 0.0001 'International Tables Vol C Tables 4.2.6.8 and 6.1.1.4'
O O 0.0106 0.0060 'International Tables Vol C Tables 4.2.6.8 and 6.1.1.4'

loop_
_geom_angle_atom_site_label_1
_geom_angle_atom_site_label_2
_geom_angle_atom_site_label_3
_geom_angle
_geom_angle_site_symmetry_1
_geom_angle_site_symmetry_3
N1 Ni1 N1 179.998(1) 4_766 .
N1 Ni1 N2 94.54(11) 4_766 .
N1 Ni1 N2 85.46(11) . .
N1 Ni1 N2 85.46(11) 4_766 4_766
N1 Ni1 N2 94.54(11) . 4_766
N2 Ni1 N2 180.0 . 4_766
N1 Ni1 Li1 126.56(13) 4_766 .
N1 Ni1 Li1 53.43(13) . .
N2 Ni1 Li1 53.86(13) . .
N2 Ni1 Li1 126.14(13) 4_766 .
N1 Ni1 Li1 53.44(13) 4_766 4_766
N1 Ni1 Li1 126.57(13) . 4_766
N2 Ni1 Li1 126.14(13) . 4_766
N2 Ni1 Li1 53.86(13) 4_766 4_766
Li1 Ni1 Li1 180.0(2) . 4_766
O2 Li1 O1 102.8(2) . .
O2 Li1 N1 116.6(3) . .
O1 Li1 N1 115.4(3) . .
O2 Li1 N2 115.5(3) . .
O1 Li1 N2 129.9(3) . .
N1 Li1 N2 75.58(18) . .
O2 Li1 Ni1 153.5(2) . .
O1 Li1 Ni1 103.4(2) . .
N1 Li1 Ni1 46.36(12) . .
N2 Li1 Ni1 46.95(12) . .
O2 Li1 C1 90.6(2) . .
O1 Li1 C1 140.6(3) . .
N1 Li1 C1 29.87(11) . .
N2 Li1 C1 72.31(16) . .
Ni1 Li1 C1 66.20(13) . .
C1 N1 Ni1 123.8(2) . .
C1 N1 Li1 101.7(2) . .
Ni1 N1 Li1 80.20(17) . .
C1 N1 H1 111.3(17) . .
Ni1 N1 H1 114.7(17) . .
Li1 N1 H1 121.5(16) . .
C3 N2 Ni1 120.52(18) . .
C3 N2 Li1 105.1(2) . .
Ni1 N2 Li1 79.19(17) . .
C3 N2 H2 113.5(17) . .
Ni1 N2 H2 110.5(17) . .
Li1 N2 H2 124.7(17) . .
N1 C1 C10 121.6(3) . .
N1 C1 C2 120.2(3) . .
C10 C1 C2 118.2(3) . .
N1 C1 Li1 48.47(17) . .
C10 C1 Li1 134.2(2) . .
C2 C1 Li1 87.75(19) . .
C7 C2 C3 119.6(2) . .
C7 C2 C1 119.0(2) . .
C3 C2 C1 121.5(2) . .
N2 C3 C4 121.5(2) . .
N2 C3 C2 120.2(2) . .
C4 C3 C2 118.2(2) . .
C5 C4 C3 121.2(3) . .
C5 C4 H4 119.4 . .
C3 C4 H4 119.4 . .
C6 C5 C4 121.4(3) . .
C6 C5 H5 119.3 . .
C4 C5 H5 119.3 . .
C5 C6 C7 120.2(3) . .
C5 C6 H6 119.9 . .
C7 C6 H6 119.9 . .
C8 C7 C6 120.9(3) . .
C8 C7 C2 119.8(3) . .
C6 C7 C2 119.3(3) . .
C9 C8 C7 120.7(3) . .
C9 C8 H8 119.7 . .
C7 C8 H8 119.7 . .
C8 C9 C10 120.2(3) . .
C8 C9 H9 119.9 . .
C10 C9 H9 119.9 . .
C1 C10 C9 122.1(3) . .
C1 C10 H10 118.9 . .
C9 C10 H10 118.9 . .
C11 O1 C14 107.2(2) . .
C11 O1 Li1 126.5(2) . .
C14 O1 Li1 125.6(2) . .
O1 C11 C12 103.7(2) . .
O1 C11 H11A 111.0 . .
C12 C11 H11A 111.0 . .
O1 C11 H11B 111.0 . .
C12 C11 H11B 111.0 . .
H11A C11 H11B 109.0 . .
C11 C12 C13 102.9(3) . .
C11 C12 H12A 111.2 . .
C13 C12 H12A 111.2 . .
C11 C12 H12B 111.2 . .
C13 C12 H12B 111.2 . .
H12A C12 H12B 109.1 . .
C14 C13 C12 104.5(3) . .
C14 C13 H13A 110.9 . .
C12 C13 H13A 110.9 . .
C14 C13 H13B 110.9 . .
C12 C13 H13B 110.9 . .
H13A C13 H13B 108.9 . .
O1 C14 C13 107.7(3) . .
O1 C14 H14A 110.2 . .
C13 C14 H14A 110.2 . .
O1 C14 H14B 110.2 . .
C13 C14 H14B 110.2 . .
H14A C14 H14B 108.5 . .
C21 O2 C24 107.6(3) . .
C21 O2 Li1 123.8(2) . .
C24 O2 Li1 124.7(2) . .
O2 C21 C22 103.3(3) . .
O2 C21 H21A 111.1 . .
C22 C21 H21A 111.1 . .
O2 C21 H21B 111.1 . .
C22 C21 H21B 111.1 . .
H21A C21 H21B 109.1 . .
C23 C22 C21 108.6(4) . .
C23 C22 H22A 110.0 . .
C21 C22 H22A 110.0 . .
C23 C22 H22B 110.0 . .
C21 C22 H22B 110.0 . .
H22A C22 H22B 108.3 . .
C22 C23 C24 109.2(4) . .
C22 C23 H23A 109.8 . .
C24 C23 H23A 109.8 . .
C22 C23 H23B 109.8 . .
C24 C23 H23B 109.8 . .
H23A C23 H23B 108.3 . .
C23 C24 O2 107.7(4) . .
C23 C24 H24A 110.2 . .
O2 C24 H24A 110.2 . .
C23 C24 H24B 110.2 . .
O2 C24 H24B 110.2 . .
H24A C24 H24B 108.5 . .
C32 C31 C36 120.0 . .
C32 C31 C37 120.0 . .
C36 C31 C37 120.0 . .
C31 C32 C33 120.0 . .
C32 C33 C34 120.0 . .
C33 C34 C35 120.0 . .
C36 C35 C34 120.0 . .
C35 C36 C31 120.0 . .
C47 C41 C42 120.0 . .
C47 C41 C46 120.0 . .
C42 C41 C46 120.0 . .
C43 C42 C41 120.0 . .
C42 C43 C44 120.0 . .
C43 C44 C45 120.0 . .
C46 C45 C44 120.0 . .
C45 C46 C41 120.0 . .

loop_
_geom_bond_atom_site_label_1
_geom_bond_atom_site_label_2
_geom_bond_distance
_geom_bond_site_symmetry_2
Ni1 N1 1.876(2) 4_766
Ni1 N1 1.876(2) .
Ni1 N2 1.900(2) .
Ni1 N2 1.900(2) 4_766
Ni1 Li1 2.554(5) .
Ni1 Li1 2.554(5) 4_766
Li1 O2 1.927(5) .
Li1 O1 1.937(5) .
Li1 N1 2.081(5) .
Li1 N2 2.100(5) .
Li1 C1 2.723(5) .
N1 C1 1.385(3) .
N1 H1 0.81(2) .
N2 C3 1.391(3) .
N2 H2 0.89(3) .
C1 C10 1.390(4) .
C1 C2 1.444(4) .
C2 C7 1.425(4) .
C2 C3 1.435(4) .
C3 C4 1.400(4) .
C4 C5 1.395(4) .
C4 H4 0.9500 .
C5 C6 1.360(4) .
C5 H5 0.9500 .
C6 C7 1.417(4) .
C6 H6 0.9500 .
C7 C8 1.408(4) .
C8 C9 1.369(4) .
C8 H8 0.9500 .
C9 C10 1.397(4) .
C9 H9 0.9500 .
C10 H10 0.9500 .
O1 C11 1.437(3) .
O1 C14 1.438(3) .
C11 C12 1.514(4) .
C11 H11A 0.9900 .
C11 H11B 0.9900 .
C12 C13 1.516(5) .
C12 H12A 0.9900 .
C12 H12B 0.9900 .
C13 C14 1.499(4) .
C13 H13A 0.9900 .
C13 H13B 0.9900 .
C14 H14A 0.9900 .
C14 H14B 0.9900 .
O2 C21 1.430(4) .
O2 C24 1.434(4) .
C21 C22 1.530(6) .
C21 H21A 0.9900 .
C21 H21B 0.9900 .
C22 C23 1.348(6) .
C22 H22A 0.9900 .
C22 H22B 0.9900 .
C23 C24 1.432(6) .
C23 H23A 0.9900 .
C23 H23B 0.9900 .
C24 H24A 0.9900 .
C24 H24B 0.9900 .
C31 C32 1.3900 .
C31 C36 1.3900 .
C31 C37 1.3903(11) .
C32 C33 1.3900 .
C33 C34 1.3900 .
C34 C35 1.3900 .
C35 C36 1.3900 .
C41 C47 1.3897(12) .
C41 C42 1.3900 .
C41 C46 1.3900 .
C42 C43 1.3900 .
C43 C44 1.3900 .
C44 C45 1.3900 .
C45 C46 1.3900 .
